data_7108438
loop_
_publ_author_name
'Gao-Chao Lv'
'Peng Wang'
'Qing Liu'
'Jian Fan'
'Kai Chen'
'Wei-Yin Sun'

_publ_section_title
;
 Unprecedented crystal dynamics: reversible cascades of
 single-crystal-to-single-crystal transformations
;
_journal_name_full Chem.Commun.
_journal_page_first 10249
_journal_paper_doi 10.1039/c2cc35456j
_journal_volume 48
_journal_year 2012
_chemical_formula_sum 'C29 H47 Cu N13 O9'
_chemical_formula_weight 785.34
_chemical_name_systematic
;
?
;
_space_group_IT_number 51
_symmetry_cell_setting orthorhombic
_symmetry_space_group_name_Hall '-P 2a 2a'
_symmetry_space_group_name_H-M 'P m m a'
_atom_sites_solution_hydrogens geom
_atom_sites_solution_primary direct
_atom_sites_solution_secondary difmap
_audit_creation_method SHELXL-97
_cell_angle_alpha 90.00
_cell_angle_beta 90.00
_cell_angle_gamma 90.00
_cell_formula_units_Z 2
_cell_length_a 7.102(3)
_cell_length_b 15.819(7)
_cell_length_c 18.669(9)
_cell_measurement_temperature 293(2)
_cell_volume 2097.4(16)
_computing_cell_refinement 'Bruker SMART'
_computing_data_collection 'Bruker SMART'
_computing_data_reduction 'Bruker SAINT'
_computing_molecular_graphics 'Bruker SHELXTL'
_computing_publication_material 'Bruker SHELXTL'
_computing_structure_refinement 'SHELXL-97 (Sheldrick, 1997)'
_computing_structure_solution 'SHELXS-97 (Sheldrick, 1990)'
_diffrn_ambient_temperature 293(2)
_diffrn_measured_fraction_theta_full 0.999
_diffrn_measured_fraction_theta_max 0.999
_diffrn_measurement_device_type 'Bruker Apex DUO CCD'
_diffrn_measurement_method 'phi and omega scans'
_diffrn_radiation_monochromator graphite
_diffrn_radiation_source 'fine-focus sealed tube'
_diffrn_radiation_type MoK\a
_diffrn_radiation_wavelength 0.71073
_diffrn_reflns_av_R_equivalents 0.1347
_diffrn_reflns_av_sigmaI/netI 0.0761
_diffrn_reflns_limit_h_max 8
_diffrn_reflns_limit_h_min -8
_diffrn_reflns_limit_k_max 18
_diffrn_reflns_limit_k_min -15
_diffrn_reflns_limit_l_max 22
_diffrn_reflns_limit_l_min -21
_diffrn_reflns_number 10519
_diffrn_reflns_theta_full 25.05
_diffrn_reflns_theta_max 25.05
_diffrn_reflns_theta_min 1.69
_exptl_absorpt_coefficient_mu 0.581
_exptl_absorpt_correction_T_max 0.9442
_exptl_absorpt_correction_T_min 0.8450
_exptl_absorpt_correction_type multi-scan
_exptl_absorpt_process_details 'SADABS; Brucker, 2000'
_exptl_crystal_colour dark-green
_exptl_crystal_density_diffrn 1.244
_exptl_crystal_density_method 'not measured'
_exptl_crystal_description block
_exptl_crystal_F_000 826
_exptl_crystal_size_max 0.30
_exptl_crystal_size_mid 0.20
_exptl_crystal_size_min 0.10
_platon_squeeze_details
;
This unit cell contains 16 methanol molecules which have been treated
as a diffuse contribution to the overall scattering without specific
atom positions by squeeze/platon.
;
_refine_diff_density_max 1.422
_refine_diff_density_min -0.758
_refine_diff_density_rms 0.094
_refine_ls_extinction_method none
_refine_ls_goodness_of_fit_ref 0.892
_refine_ls_hydrogen_treatment constr
_refine_ls_matrix_type full
_refine_ls_number_parameters 106
_refine_ls_number_reflns 2109
_refine_ls_number_restraints 111
_refine_ls_restrained_S_all 1.052
_refine_ls_R_factor_all 0.0865
_refine_ls_R_factor_gt 0.0761
_refine_ls_shift/su_max 0.000
_refine_ls_shift/su_mean 0.000
_refine_ls_structure_factor_coef Fsqd
_refine_ls_weighting_details 'calc w=1/[\s^2^(Fo^2^)+(0.2000P)^2^+0.0000P] where P=(Fo^2^+2Fc^2^)/3'
_refine_ls_weighting_scheme calc
_refine_ls_wR_factor_gt 0.2195
_refine_ls_wR_factor_ref 0.2337
_reflns_number_gt 1540
_reflns_number_total 2109
_reflns_threshold_expression >2sigma(I)
_cod_data_source_file c2cc35456j.txt
_cod_data_source_block 1
_cod_original_cell_volume 2097.2(16)
_cod_original_sg_symbol_H-M 'Pmma '
_cod_database_code 7108438

loop_
_symmetry_equiv_pos_as_xyz
'x, y, z'
'-x+1/2, -y, z'
'-x, y, -z'
'x+1/2, -y, -z'
'-x, -y, -z'
'x-1/2, y, -z'
'x, -y, z'
'-x-1/2, y, z'

loop_
_atom_site_label
_atom_site_type_symbol
_atom_site_fract_x
_atom_site_fract_y
_atom_site_fract_z
_atom_site_U_iso_or_equiv
_atom_site_adp_type
_atom_site_occupancy
_atom_site_symmetry_multiplicity
_atom_site_calc_flag
_atom_site_refinement_flags
Cu1 Cu 0.5000 0.0000 0.0000 0.0399(5) Uani 1 4 d S
C1 C 0.2500 0.4231(4) 0.2248(4) 0.0703(15) Uani 1 2 d SU
C2 C 0.4072(11) 0.3887(4) 0.2034(3) 0.1034(16) Uani 1 1 d U
H2A H 0.5209 0.4147 0.2146 0.124 Uiso 1 1 calc R
C3 C 0.4085(10) 0.3113(4) 0.1627(4) 0.0979(16) Uani 1 1 d U
H3A H 0.5221 0.2862 0.1501 0.118 Uiso 1 1 calc R
C4 C 0.2500 0.2768(4) 0.1436(4) 0.0617(14) Uani 1 2 d SU
C5 C 0.2500 0.1971(3) 0.1028(3) 0.0513(12) Uani 1 2 d SU
C6 C 0.2500 0.5000 0.3354(5) 0.0683(18) Uani 1 4 d SU
C7 C 0.2500 0.4258(6) 0.3760(4) 0.0777(17) Uani 1 2 d SU
H7A H 0.2500 0.3740 0.3524 0.093 Uiso 1 2 calc SR
C8 C 0.2500 0.4268(7) 0.4493(4) 0.0933(19) Uani 1 2 d SU
H8A H 0.2500 0.3757 0.4739 0.112 Uiso 1 2 calc SR
C9 C 0.2500 0.5000 0.4872(6) 0.097(2) Uani 1 4 d SU
C10 C 0.2500 0.5000 0.5650(7) 0.112(2) Uani 1 4 d SU
N1 N 0.3402(4) 0.08936(18) 0.04618(16) 0.0444(8) Uani 1 1 d U
N2 N 0.4062(5) 0.15617(19) 0.08154(18) 0.0510(9) Uani 1 1 d U
N3 N 0.2500 0.5696(8) 0.6052(4) 0.128(2) Uani 1 2 d SU
N4 N 0.2500 0.5428(7) 0.6768(4) 0.136(3) Uani 1 2 d SU
N5 N 0.2500 0.5000 0.2637(4) 0.0660(16) Uani 1 4 d SU
O1 O 0.7500 0.0000 0.0911(3) 0.0601(16) Uani 1 4 d S

loop_
_atom_site_aniso_label
_atom_site_aniso_U_11
_atom_site_aniso_U_22
_atom_site_aniso_U_33
_atom_site_aniso_U_23
_atom_site_aniso_U_13
_atom_site_aniso_U_12
Cu1 0.0347(6) 0.0236(6) 0.0615(7) 0.000 0.0036(4) 0.000
C1 0.101(4) 0.041(3) 0.069(3) -0.009(2) 0.000 0.000
C2 0.100(3) 0.072(3) 0.138(4) -0.052(3) -0.006(3) -0.008(3)
C3 0.086(3) 0.068(3) 0.140(4) -0.054(3) -0.004(3) -0.005(2)
C4 0.068(3) 0.032(2) 0.085(3) -0.018(2) 0.000 0.000
C5 0.053(3) 0.029(2) 0.072(3) -0.013(2) 0.000 0.000
C6 0.094(4) 0.059(4) 0.051(3) 0.000 0.000 0.000
C7 0.097(4) 0.080(4) 0.056(3) 0.012(2) 0.000 0.000
C8 0.097(4) 0.125(5) 0.058(3) 0.016(3) 0.000 0.000
C9 0.081(5) 0.158(6) 0.054(3) 0.000 0.000 0.000
C10 0.078(5) 0.201(7) 0.057(3) 0.000 0.000 0.000
N1 0.0375(15) 0.0289(14) 0.067(2) -0.0065(14) 0.0040(15) -0.0061(12)
N2 0.0465(18) 0.0337(16) 0.073(2) -0.0135(14) -0.0012(16) -0.0066(14)
N3 0.087(4) 0.235(7) 0.062(3) -0.020(3) 0.000 0.000
N4 0.087(4) 0.255(8) 0.066(3) -0.010(4) 0.000 0.000
N5 0.105(4) 0.041(3) 0.052(3) 0.000 0.000 0.000
O1 0.054(3) 0.064(4) 0.062(4) 0.000 0.000 0.000

loop_
_atom_type_symbol
_atom_type_description
_atom_type_scat_dispersion_real
_atom_type_scat_dispersion_imag
_atom_type_scat_source
C C 0.0033 0.0016 'International Tables Vol C Tables 4.2.6.8 and 6.1.1.4'
H H 0.0000 0.0000 'International Tables Vol C Tables 4.2.6.8 and 6.1.1.4'
N N 0.0061 0.0033 'International Tables Vol C Tables 4.2.6.8 and 6.1.1.4'
O O 0.0106 0.0060 'International Tables Vol C Tables 4.2.6.8 and 6.1.1.4'
Cu Cu 0.3201 1.2651 'International Tables Vol C Tables 4.2.6.8 and 6.1.1.4'

loop_
_geom_angle_atom_site_label_1
_geom_angle_atom_site_label_2
_geom_angle_atom_site_label_3
_geom_angle
_geom_angle_site_symmetry_1
_geom_angle_site_symmetry_3
N1 Cu1 N1 180.0(2) 7 3_655
N1 Cu1 N1 89.54(16) 7 .
N1 Cu1 N1 90.46(16) 3_655 .
N1 Cu1 N1 90.46(16) 7 5_655
N1 Cu1 N1 89.54(16) 3_655 5_655
N1 Cu1 N1 180.0(2) . 5_655
N1 Cu1 O1 96.39(11) 7 .
N1 Cu1 O1 83.61(11) 3_655 .
N1 Cu1 O1 96.39(11) . .
N1 Cu1 O1 83.61(11) 5_655 .
C2 C1 C2 117.6(7) 8_655 .
C2 C1 N5 121.0(4) 8_655 .
C2 C1 N5 121.0(4) . .
C1 C2 C3 121.5(7) . .
C1 C2 H2A 119.3 . .
C3 C2 H2A 119.3 . .
C4 C3 C2 119.7(6) . .
C4 C3 H3A 120.1 . .
C2 C3 H3A 120.1 . .
C3 C4 C3 119.8(7) . 8_655
C3 C4 C5 120.1(3) . .
C3 C4 C5 120.1(3) 8_655 .
N2 C5 N2 111.2(4) 8_655 .
N2 C5 C4 124.4(2) 8_655 .
N2 C5 C4 124.4(2) . .
N5 C6 C7 122.8(5) . 2_565
N5 C6 C7 122.8(5) . .
C7 C6 C7 114.3(9) 2_565 .
C8 C7 C6 122.2(9) . .
C8 C7 H7A 118.9 . .
C6 C7 H7A 118.9 . .
C9 C8 C7 122.1(9) . .
C9 C8 H8A 119.0 . .
C7 C8 H8A 119.0 . .
C8 C9 C8 117.2(11) . 2_565
C8 C9 C10 121.4(5) . .
C8 C9 C10 121.4(5) 2_565 .
N3 C10 N3 111.4(13) . 2_565
N3 C10 C9 124.3(6) . .
N3 C10 C9 124.3(6) 2_565 .
N1 N1 N2 110.62(19) 8_655 .
N1 N1 Cu1 124.42(8) 8_655 .
N2 N1 Cu1 125.0(2) . .
N1 N2 C5 103.8(3) . .
C10 N3 N4 106.7(11) . .
N4 N4 N3 107.6(7) 2_565 .
C6 N5 C1 120.8(4) . .
C6 N5 C1 120.8(4) . 2_565
C1 N5 C1 118.3(8) . 2_565

loop_
_geom_bond_atom_site_label_1
_geom_bond_atom_site_label_2
_geom_bond_distance
_geom_bond_site_symmetry_2
Cu1 N1 2.007(3) 7
Cu1 N1 2.007(3) 3_655
Cu1 N1 2.007(3) .
Cu1 N1 2.007(3) 5_655
Cu1 O1 2.458(4) .
C1 C2 1.305(8) 8_655
C1 C2 1.305(8) .
C1 N5 1.417(7) .
C2 C3 1.440(7) .
C2 H2A 0.9300 .
C3 C4 1.301(7) .
C3 H3A 0.9300 .
C4 C3 1.301(7) 8_655
C4 C5 1.473(7) .
C5 N2 1.344(4) 8_655
C5 N2 1.344(4) .
C6 N5 1.338(12) .
C6 C7 1.397(9) 2_565
C6 C7 1.397(9) .
C7 C8 1.369(11) .
C7 H7A 0.9300 .
C8 C9 1.357(11) .
C8 H8A 0.9300 .
C9 C8 1.357(11) 2_565
C9 C10 1.453(16) .
C10 N3 1.333(12) .
C10 N3 1.333(12) 2_565
N1 N1 1.281(6) 8_655
N1 N2 1.331(4) .
N3 N4 1.402(11) .
N4 N4 1.35(2) 2_565
N5 C1 1.417(7) 2_565

loop_
_platon_squeeze_void_nr
_platon_squeeze_void_average_x
_platon_squeeze_void_average_y
_platon_squeeze_void_average_z
_platon_squeeze_void_volume
_platon_squeeze_void_count_electrons
1 -0.049 0.000 0.500 938 192
2 -0.026 0.500 0.000 264 87
